data_7127247
loop_
_publ_author_name
'Tlust\'y, Martin'
'Sp\'alovsk\'a, Dita'
'Kohout, Michal'
'Eigner, V\'aclav'
'Lhot\'ak, Pavel'

_publ_section_title
;
 Ketone transformation as a pathway to inherently chiral rigidified
 calix[4]arenes.
;
_journal_issue 84
_journal_name_full 'Chemical communications (Cambridge, England)'
_journal_page_first 12773
_journal_page_last 12776
_journal_paper_doi 10.1039/d0cc05352j
_journal_volume 56
_journal_year 2020
_chemical_formula_moiety 'C41 H46 O6'
_chemical_formula_sum 'C41 H46 O6'
_chemical_formula_weight 634.81
_space_group_IT_number 14
_space_group_name_Hall '-P 2ybc'
_space_group_name_H-M_alt 'P 1 21/c 1'
_symmetry_cell_setting monoclinic
_symmetry_space_group_name_Hall '-P 2ybc'
_symmetry_space_group_name_H-M 'P 1 21/c 1'
_atom_sites_solution_hydrogens difmap
_atom_sites_solution_primary other
_atom_sites_solution_secondary difmap
_audit_update_record
;
2020-07-21 deposited with the CCDC.	2020-09-15 downloaded from the CCDC.
;
_cell_angle_alpha 90
_cell_angle_beta 103.9902(18)
_cell_angle_gamma 90
_cell_formula_units_Z 4
_cell_length_a 18.1214(9)
_cell_length_b 12.6174(7)
_cell_length_c 16.0888(9)
_cell_measurement_reflns_used 1969
_cell_measurement_temperature 200
_cell_measurement_theta_max 20.99
_cell_measurement_theta_min 1.13
_cell_volume 3569.5(3)
_computing_cell_refinement 'Apex3 (Bruker AXS, 2015)'
_computing_data_collection 'Apex3 (Bruker AXS, 2015)'
_computing_data_reduction 'Apex3 (Bruker AXS, 2015)'
_computing_molecular_graphics 'CAMERON (Watkin et al., 1996)'
_computing_publication_material 'CRYSTALS (Betteridge et al., 2003)'
_computing_structure_refinement 'CRYSTALS (Betteridge et al., 2003)'
_computing_structure_solution 'Superflip (Palatinus & Chapuis, 2007)'
_diffrn_ambient_pressure 101
_diffrn_ambient_temperature 200
_diffrn_measured_fraction_theta_full 0.996
_diffrn_measured_fraction_theta_max 0.996
_diffrn_measurement_device Area
_diffrn_measurement_device_type 'Bruker Kappa Apex3'
_diffrn_measurement_method '\f & \w scans'
_diffrn_radiation_monochromator graphite
_diffrn_radiation_type 'Mo K\a'
_diffrn_radiation_wavelength 0.71073
_diffrn_reflns_av_R_equivalents 0.036
_diffrn_reflns_av_unetI/netI 0.096
_diffrn_reflns_limit_h_max 22
_diffrn_reflns_limit_h_min -22
_diffrn_reflns_limit_k_max 15
_diffrn_reflns_limit_k_min -15
_diffrn_reflns_limit_l_max 20
_diffrn_reflns_limit_l_min -20
_diffrn_reflns_number 55764
_diffrn_reflns_theta_full 26.453
_diffrn_reflns_theta_max 26.453
_diffrn_reflns_theta_min 1.987
_diffrn_standards_number 0
_exptl_absorpt_coefficient_mu 0.078
_exptl_absorpt_correction_T_max 0.97
_exptl_absorpt_correction_T_min 0.88
_exptl_absorpt_correction_type multi-scan
_exptl_absorpt_process_details 'SADABS (Siemens, 1996)'
_exptl_crystal_colour colourless
_exptl_crystal_density_diffrn 1.181
_exptl_crystal_density_meas ?
_exptl_crystal_density_method 'not measured'
_exptl_crystal_description prism
_exptl_crystal_F_000 1360.000
_exptl_crystal_size_max 0.674
_exptl_crystal_size_mid 0.415
_exptl_crystal_size_min 0.388
_refine_diff_density_max 0.52
_refine_diff_density_min -0.40
_refine_ls_extinction_method None
_refine_ls_goodness_of_fit_ref 0.9978
_refine_ls_hydrogen_treatment constr
_refine_ls_matrix_type full
_refine_ls_number_parameters 539
_refine_ls_number_reflns 7287
_refine_ls_number_restraints 128
_refine_ls_R_factor_all 0.0743
_refine_ls_R_factor_gt 0.0607
_refine_ls_shift/su_max 0.0085034
_refine_ls_shift/su_mean 0.0002826
_refine_ls_structure_factor_coef Fsqd
_refine_ls_weighting_details
;
 Method= Modified Sheldrick 
 w=1/[\s^2^(F^2^) + ( 0.05P)^2^ + 3.64P] 
 ,where P=(max(Fo^2^,0) + 2Fc^2^)/3 
;
_refine_ls_weighting_scheme calc
_refine_ls_wR_factor_all 0.1651
_refine_ls_wR_factor_gt 0.1473
_refine_ls_wR_factor_ref 0.1651
_reflns_limit_h_max 21
_reflns_limit_h_min -22
_reflns_limit_k_max 15
_reflns_limit_k_min 0
_reflns_limit_l_max 20
_reflns_limit_l_min 0
_reflns_number_gt 5896
_reflns_number_total 7339
_reflns_threshold_expression I>2.0\s(I)
_oxford_diffrn_Wilson_B_factor 3.65
_oxford_diffrn_Wilson_scale 69.48
_oxford_refine_ls_r_factor_ref 0.0743
_oxford_refine_ls_scale 0.12282(6)
_oxford_reflns_number_all 7334
_cod_data_source_file d0cc05352j2.cif
_cod_data_source_block 8
_cod_depositor_comments
;
The following automatic conversions were performed:

data item '_exptl_crystal_density_meas' value 'not measured' was
changed to '?' -- the value is perceived as not measured.

Automatic conversion script
Id: cif_fix_values 7556 2019-12-06 15:28:31Z antanas 

 Adding full bibliography for 7127245--7127248.cif.
;
_cod_original_sg_symbol_Hall '-P 2ybc '
_cod_original_sg_symbol_H-M 'P 21/c '
_cod_database_code 7127247
_oxford_refine_reflns_threshold_expression I>-3.0\s(I)
_oxford_refine_ls_r_factor_all 0.0751
_oxford_refine_ls_wr_factor_all 0.1676

loop_
_symmetry_equiv_pos_as_xyz
x,y,z
-x,-y,-z
x,-y+1/2,z+1/2
-x,y+1/2,-z+1/2

loop_
_atom_site_label
_atom_site_type_symbol
_atom_site_fract_x
_atom_site_fract_y
_atom_site_fract_z
_atom_site_U_iso_or_equiv
_atom_site_occupancy
_atom_site_adp_type
_atom_site_refinement_flags_posn
_atom_site_refinement_flags_adp
_atom_site_refinement_flags_occupancy
_atom_site_disorder_assembly
_atom_site_disorder_group
_atom_site_attached_hydrogens
C1 C 0.57669(12) 0.05160(19) 0.73372(15) 0.0439 1.0000 Uani . . . . . .
C2 C 0.54806(13) 0.0804(2) 0.63916(15) 0.0485 1.0000 Uani . . . . . .
C3 C 0.58369(12) 0.18488(19) 0.62325(14) 0.0425 1.0000 Uani . . . . . .
C4 C 0.55145(13) 0.2813(2) 0.63800(16) 0.0512 1.0000 Uani . . . . . .
C5 C 0.59022(14) 0.3755(2) 0.64135(16) 0.0497 1.0000 Uani . . . . . .
C6 C 0.66307(12) 0.37342(17) 0.63131(13) 0.0396 1.0000 Uani . . . . . .
C7 C 0.69637(12) 0.28194(17) 0.60929(12) 0.0353 1.0000 Uani . . . . . .
C8 C 0.77824(12) 0.28472(17) 0.60430(13) 0.0389 1.0000 Uani . . . . . .
C9 C 0.82420(11) 0.29893(16) 0.69564(13) 0.0354 1.0000 Uani . . . . . .
C10 C 0.81090(12) 0.38581(16) 0.74357(14) 0.0387 1.0000 Uani . . . . . .
C11 C 0.84278(14) 0.39037(18) 0.83104(15) 0.0465 1.0000 Uani . . . . . .
C12 C 0.88493(13) 0.30586(19) 0.87177(15) 0.0479 1.0000 Uani . . . . . .
C13 C 0.90191(12) 0.22001(17) 0.82523(15) 0.0401 1.0000 Uani . . . . . .
C14 C 0.94801(13) 0.12766(18) 0.87114(16) 0.0459 1.0000 Uani . . . . . .
C15 C 0.90390(12) 0.06122(17) 0.92128(14) 0.0389 1.0000 Uani . . . . . .
C16 C 0.92308(13) 0.06152(19) 1.01064(15) 0.0462 1.0000 Uani . . . . . .
C17 C 0.88364(14) 0.0011(2) 1.05617(15) 0.0510 1.0000 Uani . . . . . .
C18 C 0.82224(14) -0.05937(19) 1.01391(15) 0.0479 1.0000 Uani . . . . . .
C19 C 0.80072(13) -0.06199(17) 0.92451(14) 0.0405 1.0000 Uani . . . . . .
C20 C 0.73026(14) -0.12055(18) 0.87748(16) 0.0479 1.0000 Uani . . . . . .
C21 C 0.66439(13) -0.04360(18) 0.84802(15) 0.0425 1.0000 Uani . . . . . .
C22 C 0.64120(15) 0.0194(2) 0.90747(16) 0.0517 1.0000 Uani . . . . . .
C23 C 0.58540(15) 0.0953(2) 0.88228(17) 0.0594 1.0000 Uani . . . . . .
C24 C 0.55489(14) 0.1124(2) 0.79585(17) 0.0541 1.0000 Uani . . . . . .
O25 O 0.70328(10) 0.47037(12) 0.64099(10) 0.0480 1.0000 Uani . . . . . .
C26 C 0.76861(13) 0.48137(17) 0.70323(14) 0.0425 1.0000 Uani . . . . . .
C27 C 0.62906(12) -0.02947(17) 0.76123(14) 0.0409 1.0000 Uani . . . . . .
C28 C 0.84357(12) -0.00290(16) 0.87969(13) 0.0366 1.0000 Uani . . . . . .
C29 C 0.87453(12) 0.22076(16) 0.73690(14) 0.0374 1.0000 Uani . . . . . .
C30 C 0.65465(12) 0.18800(17) 0.60380(12) 0.0359 1.0000 Uani . . . . . .
O31 O 0.64673(10) -0.09800(12) 0.70117(10) 0.0474 1.0000 Uani D . . . . .
C32 C 0.6015(3) -0.1929(3) 0.6959(3) 0.0652 0.853(6) Uani D U P 3 1 .
C33 C 0.6274(2) -0.2715(3) 0.6396(2) 0.0732 0.853(6) Uani D U P 3 1 .
C34 C 0.6098(4) -0.2337(5) 0.5476(3) 0.1121 0.853(6) Uani D U P 3 1 .
C132 C 0.611(2) -0.2010(14) 0.6934(13) 0.0671 0.147(6) Uani D U P 3 2 .
C133 C 0.5784(10) -0.2254(16) 0.6006(15) 0.0785 0.147(6) Uani D U P 3 2 .
C134 C 0.6439(18) -0.265(4) 0.563(2) 0.1142 0.147(6) Uani D U P 3 2 .
O35 O 0.82361(8) -0.00576(12) 0.79102(9) 0.0395 1.0000 Uani . . . . . .
C36 C 0.86128(15) -0.08978(19) 0.75721(15) 0.0475 1.0000 Uani . . . . . .
C37 C 0.82796(15) -0.0982(2) 0.66291(15) 0.0512 1.0000 Uani . . . . . .
C38 C 0.8671(2) -0.1842(2) 0.6235(2) 0.0729 1.0000 Uani . . . . . .
O39 O 0.89595(9) 0.14128(12) 0.68915(10) 0.0467 1.0000 Uani D . . . . .
C40 C 0.9623(2) 0.1806(3) 0.6618(3) 0.0475 0.691(5) Uani D U P 1 1 .
C41 C 0.9876(2) 0.0941(3) 0.6115(2) 0.0535 0.691(5) Uani D U P 1 1 .
C42 C 1.0547(4) 0.1296(6) 0.5756(5) 0.0655 0.691(5) Uani D U P 1 1 .
C140 C 0.9350(4) 0.1522(7) 0.6220(4) 0.0455 0.309(5) Uani D U P 1 2 .
C141 C 1.0181(4) 0.1419(8) 0.6628(5) 0.0546 0.309(5) Uani D U P 1 2 .
C142 C 1.0650(9) 0.1617(15) 0.5965(10) 0.0648 0.309(5) Uani D U P 1 2 .
O43 O 0.68674(9) 0.09594(12) 0.58266(10) 0.0440 1.0000 Uani D U . . . .
C44 C 0.6592(4) 0.0777(6) 0.4906(3) 0.0618 0.574(6) Uani D U P 2 1 .
C45 C 0.7082(3) -0.0024(4) 0.4600(3) 0.0673 0.574(6) Uani D U P 2 1 .
C46 C 0.6786(3) -0.0342(6) 0.3661(3) 0.0814 0.574(6) Uani D U P 2 1 .
C144 C 0.6986(5) 0.0845(9) 0.4984(4) 0.0444 0.262(6) Uani D U P 2 2 .
C145 C 0.6225(5) 0.0662(9) 0.4387(5) 0.0591 0.262(6) Uani D U P 2 2 .
C146 C 0.6373(8) 0.0356(13) 0.3513(6) 0.0673 0.262(6) Uani D U P 2 2 .
C244 C 0.6547(14) 0.0472(15) 0.5010(5) 0.0575 0.164(6) Uani D U P 2 3 .
C245 C 0.6837(9) 0.1105(15) 0.4366(7) 0.0639 0.164(6) Uani D U P 2 3 .
C246 C 0.6343(11) 0.0854(15) 0.3466(7) 0.0542 0.164(6) Uani D U P 2 3 .
O47 O 0.79002(12) 0.57088(14) 0.72187(13) 0.0649 1.0000 Uani . . . . . .
H21 H 0.5621 0.0269 0.6044 0.0538 1.0000 Uiso R . . . . .
H22 H 0.4943 0.0872 0.6254 0.0538 1.0000 Uiso R . . . . .
H41 H 0.5010 0.2813 0.6455 0.0534 1.0000 Uiso R . . . . .
H51 H 0.5675 0.4405 0.6515 0.0561 1.0000 Uiso R . . . . .
H81 H 0.7868 0.3425 0.5700 0.0420 1.0000 Uiso R . . . . .
H82 H 0.7915 0.2204 0.5809 0.0420 1.0000 Uiso R . . . . .
H111 H 0.8353 0.4512 0.8628 0.0517 1.0000 Uiso R . . . . .
H121 H 0.9026 0.3058 0.9324 0.0527 1.0000 Uiso R . . . . .
H141 H 0.9922 0.1547 0.9097 0.0500 1.0000 Uiso R . . . . .
H142 H 0.9626 0.0841 0.8296 0.0500 1.0000 Uiso R . . . . .
H161 H 0.9638 0.1047 1.0407 0.0556 1.0000 Uiso R . . . . .
H171 H 0.8982 0.0003 1.1170 0.0570 1.0000 Uiso R . . . . .
H181 H 0.7944 -0.0991 1.0461 0.0545 1.0000 Uiso R . . . . .
H201 H 0.7165 -0.1724 0.9138 0.0517 1.0000 Uiso R . . . . .
H202 H 0.7404 -0.1543 0.8286 0.0517 1.0000 Uiso R . . . . .
H221 H 0.6636 0.0101 0.9668 0.0573 1.0000 Uiso R . . . . .
H231 H 0.5687 0.1356 0.9242 0.0651 1.0000 Uiso R . . . . .
H241 H 0.5188 0.1675 0.7783 0.0613 1.0000 Uiso R . . . . .
H361 H 0.9141 -0.0744 0.7676 0.0556 1.0000 Uiso R . . . . .
H362 H 0.8544 -0.1551 0.7837 0.0556 1.0000 Uiso R . . . . .
H371 H 0.8347 -0.0324 0.6370 0.0581 1.0000 Uiso R . . . . .
H372 H 0.7752 -0.1134 0.6530 0.0581 1.0000 Uiso R . . . . .
H381 H 0.8457 -0.1887 0.5636 0.0812 1.0000 Uiso R . . . . .
H382 H 0.9198 -0.1688 0.6337 0.0812 1.0000 Uiso R . . . . .
H383 H 0.8604 -0.2498 0.6497 0.0812 1.0000 Uiso R . . . . .
H401 H 1.0018 0.1983 0.7103 0.0669 0.691(5) Uiso R . P 1 1 .
H402 H 0.9485 0.2417 0.6269 0.0669 0.691(5) Uiso R . P 1 1 .
H411 H 1.0031 0.0345 0.6475 0.0692 0.691(5) Uiso R . P 1 1 .
H412 H 0.9468 0.0745 0.5649 0.0692 0.691(5) Uiso R . P 1 1 .
H421 H 1.0705 0.0741 0.5439 0.0710 0.691(5) Uiso R . P 1 1 .
H422 H 1.0957 0.1491 0.6220 0.0710 0.691(5) Uiso R . P 1 1 .
H423 H 1.0394 0.1891 0.5393 0.0710 0.691(5) Uiso R . P 1 1 .
H1401 H 0.9253 0.2217 0.5994 0.0657 0.309(5) Uiso R . P 1 2 .
H1402 H 0.9202 0.1019 0.5771 0.0657 0.309(5) Uiso R . P 1 2 .
H1411 H 1.0326 0.1930 0.7071 0.0683 0.309(5) Uiso R . P 1 2 .
H1412 H 1.0271 0.0727 0.6863 0.0683 0.309(5) Uiso R . P 1 2 .
H1421 H 1.1175 0.1538 0.6234 0.0704 0.309(5) Uiso R . P 1 2 .
H1422 H 1.0561 0.2309 0.5729 0.0704 0.309(5) Uiso R . P 1 2 .
H1423 H 1.0507 0.1106 0.5521 0.0704 0.309(5) Uiso R . P 1 2 .
H441 H 0.6612 0.1427 0.4614 0.0758 0.574(6) Uiso R . P 2 1 .
H442 H 0.6083 0.0525 0.4779 0.0758 0.574(6) Uiso R . P 2 1 .
H451 H 0.7573 0.0271 0.4652 0.0697 0.574(6) Uiso R . P 2 1 .
H452 H 0.7121 -0.0639 0.4948 0.0697 0.574(6) Uiso R . P 2 1 .
H461 H 0.7109 -0.0848 0.3490 0.0790 0.574(6) Uiso R . P 2 1 .
H462 H 0.6748 0.0269 0.3308 0.0790 0.574(6) Uiso R . P 2 1 .
H463 H 0.6295 -0.0641 0.3605 0.0790 0.574(6) Uiso R . P 2 1 .
H1441 H 0.7306 0.0255 0.4962 0.0601 0.262(6) Uiso R . P 2 2 .
H1442 H 0.7216 0.1471 0.4835 0.0601 0.262(6) Uiso R . P 2 2 .
H1451 H 0.5957 0.0122 0.4603 0.0618 0.262(6) Uiso R . P 2 2 .
H1452 H 0.5942 0.1303 0.4330 0.0618 0.262(6) Uiso R . P 2 2 .
H1461 H 0.5892 0.0250 0.3126 0.0614 0.262(6) Uiso R . P 2 2 .
H1462 H 0.6656 -0.0284 0.3573 0.0614 0.262(6) Uiso R . P 2 2 .
H1463 H 0.6642 0.0896 0.3299 0.0614 0.262(6) Uiso R . P 2 2 .
H2441 H 0.6689 -0.0243 0.4943 0.0575 0.164(6) Uiso R . P 2 3 .
H2442 H 0.6010 0.0519 0.4907 0.0575 0.164(6) Uiso R . P 2 3 .
H2451 H 0.7375 0.1063 0.4471 0.0611 0.164(6) Uiso R . P 2 3 .
H2452 H 0.6691 0.1819 0.4428 0.0611 0.164(6) Uiso R . P 2 3 .
H2461 H 0.6510 0.1286 0.3063 0.0594 0.164(6) Uiso R . P 2 3 .
H2462 H 0.6488 0.0140 0.3407 0.0594 0.164(6) Uiso R . P 2 3 .
H2463 H 0.5805 0.0896 0.3364 0.0594 0.164(6) Uiso R . P 2 3 .
H321 H 0.6071 -0.2220 0.7515 0.0770 0.853(6) Uiso R . P 3 1 .
H322 H 0.5495 -0.1761 0.6723 0.0770 0.853(6) Uiso R . P 3 1 .
H331 H 0.6808 -0.2811 0.6596 0.0885 0.853(6) Uiso R . P 3 1 .
H332 H 0.6023 -0.3371 0.6423 0.0885 0.853(6) Uiso R . P 3 1 .
H341 H 0.6270 -0.2850 0.5134 0.1357 0.853(6) Uiso R . P 3 1 .
H342 H 0.6349 -0.1682 0.5444 0.1357 0.853(6) Uiso R . P 3 1 .
H343 H 0.5565 -0.2242 0.5271 0.1357 0.853(6) Uiso R . P 3 1 .
H1321 H 0.6501 -0.2514 0.7155 0.0799 0.147(6) Uiso R . P 3 2 .
H1322 H 0.5734 -0.2045 0.7251 0.0799 0.147(6) Uiso R . P 3 2 .
H1331 H 0.5414 -0.2797 0.5958 0.0959 0.147(6) Uiso R . P 3 2 .
H1332 H 0.5553 -0.1635 0.5722 0.0959 0.147(6) Uiso R . P 3 2 .
H1341 H 0.6244 -0.2811 0.5045 0.1387 0.147(6) Uiso R . P 3 2 .
H1342 H 0.6668 -0.3266 0.5927 0.1387 0.147(6) Uiso R . P 3 2 .
H1343 H 0.6808 -0.2104 0.5690 0.1387 0.147(6) Uiso R . P 3 2 .

loop_
_atom_site_aniso_label
_atom_site_aniso_U_11
_atom_site_aniso_U_22
_atom_site_aniso_U_33
_atom_site_aniso_U_23
_atom_site_aniso_U_13
_atom_site_aniso_U_12
C1 0.0355(11) 0.0543(13) 0.0441(12) -0.0049(10) 0.0141(9) -0.0094(10)
C2 0.0360(11) 0.0610(15) 0.0479(13) -0.0044(11) 0.0092(10) -0.0108(10)
C3 0.0336(10) 0.0530(13) 0.0384(11) -0.0019(10) 0.0041(9) -0.0021(9)
C4 0.0325(11) 0.0647(16) 0.0559(14) -0.0018(12) 0.0098(10) 0.0068(11)
C5 0.0471(13) 0.0498(14) 0.0514(14) 0.0012(11) 0.0102(11) 0.0150(11)
C6 0.0429(12) 0.0379(11) 0.0358(11) 0.0041(9) 0.0055(9) 0.0033(9)
C7 0.0379(10) 0.0390(11) 0.0278(9) 0.0038(8) 0.0058(8) 0.0028(8)
C8 0.0450(12) 0.0365(11) 0.0378(11) 0.0032(9) 0.0152(9) -0.0010(9)
C9 0.0328(10) 0.0338(10) 0.0408(11) 0.0050(8) 0.0113(8) -0.0031(8)
C10 0.0371(11) 0.0315(10) 0.0456(12) 0.0025(9) 0.0063(9) -0.0001(8)
C11 0.0503(13) 0.0335(11) 0.0491(13) -0.0063(9) -0.0007(10) 0.0017(9)
C12 0.0466(13) 0.0439(13) 0.0446(12) -0.0029(10) -0.0056(10) 0.0030(10)
C13 0.0314(10) 0.0365(11) 0.0501(12) 0.0040(9) 0.0056(9) 0.0024(8)
C14 0.0356(11) 0.0431(12) 0.0562(14) 0.0059(10) 0.0054(10) 0.0089(9)
C15 0.0368(11) 0.0371(11) 0.0413(11) 0.0037(9) 0.0068(9) 0.0165(9)
C16 0.0408(12) 0.0501(13) 0.0434(12) -0.0050(10) 0.0018(9) 0.0224(10)
C17 0.0532(14) 0.0635(15) 0.0349(11) 0.0041(11) 0.0081(10) 0.0306(12)
C18 0.0570(14) 0.0472(13) 0.0434(12) 0.0128(10) 0.0194(11) 0.0224(11)
C19 0.0493(12) 0.0339(11) 0.0405(11) 0.0065(9) 0.0151(9) 0.0140(9)
C20 0.0610(15) 0.0375(12) 0.0508(13) 0.0038(10) 0.0245(11) 0.0008(10)
C21 0.0446(12) 0.0407(12) 0.0464(12) -0.0011(9) 0.0191(10) -0.0050(9)
C22 0.0551(14) 0.0617(15) 0.0413(12) -0.0022(11) 0.0175(11) 0.0052(12)
C23 0.0576(15) 0.0765(19) 0.0483(14) -0.0089(13) 0.0207(12) 0.0165(14)
C24 0.0449(13) 0.0657(16) 0.0549(14) -0.0004(12) 0.0180(11) 0.0135(12)
O25 0.0552(10) 0.0370(8) 0.0491(9) 0.0066(7) 0.0076(8) 0.0072(7)
C26 0.0517(13) 0.0341(11) 0.0418(12) 0.0022(9) 0.0117(10) 0.0009(9)
C27 0.0425(11) 0.0403(11) 0.0458(12) -0.0084(9) 0.0223(10) -0.0111(9)
C28 0.0441(11) 0.0335(10) 0.0324(10) 0.0045(8) 0.0097(8) 0.0134(9)
C29 0.0343(10) 0.0316(10) 0.0486(12) 0.0029(9) 0.0144(9) -0.0005(8)
C30 0.0372(10) 0.0406(11) 0.0284(9) 0.0018(8) 0.0050(8) 0.0021(9)
O31 0.0578(10) 0.0401(8) 0.0496(9) -0.0117(7) 0.0234(8) -0.0119(7)
C32 0.074(2) 0.0459(17) 0.077(2) -0.0167(15) 0.0218(17) -0.0186(17)
C33 0.061(2) 0.0461(18) 0.107(3) -0.0267(19) 0.011(2) 0.0008(15)
C34 0.130(5) 0.128(6) 0.081(3) -0.048(4) 0.030(4) -0.005(4)
C132 0.077(5) 0.045(5) 0.079(5) -0.015(5) 0.019(5) -0.020(5)
C133 0.065(5) 0.055(5) 0.111(6) -0.026(5) 0.014(5) -0.002(5)
C134 0.130(8) 0.127(8) 0.086(6) -0.041(6) 0.027(6) -0.003(6)
O35 0.0464(8) 0.0405(8) 0.0323(7) 0.0008(6) 0.0111(6) 0.0076(7)
C36 0.0570(14) 0.0432(12) 0.0466(13) -0.0021(10) 0.0208(11) 0.0070(10)
C37 0.0607(15) 0.0522(14) 0.0455(13) -0.0075(11) 0.0220(11) -0.0073(12)
C38 0.105(2) 0.0618(18) 0.0620(17) -0.0204(14) 0.0403(17) -0.0097(17)
O39 0.0508(9) 0.0427(9) 0.0536(9) 0.0056(7) 0.0264(8) 0.0096(7)
C40 0.051(2) 0.043(2) 0.057(2) -0.0002(17) 0.0277(19) 0.0033(16)
C41 0.061(2) 0.054(2) 0.051(2) 0.0030(16) 0.0255(18) 0.0137(17)
C42 0.066(3) 0.074(5) 0.067(4) 0.014(3) 0.036(3) 0.024(3)
C140 0.056(4) 0.044(4) 0.044(4) 0.002(3) 0.027(3) 0.006(3)
C141 0.057(4) 0.060(4) 0.050(4) 0.005(3) 0.020(3) 0.010(3)
C142 0.065(4) 0.073(7) 0.067(6) 0.012(5) 0.037(4) 0.028(4)
O43 0.0497(9) 0.0397(8) 0.0451(8) -0.0026(7) 0.0168(7) -0.0014(7)
C44 0.061(4) 0.064(4) 0.063(4) -0.028(3) 0.020(4) 0.001(4)
C45 0.078(3) 0.076(3) 0.059(3) -0.020(2) 0.036(2) -0.016(3)
C46 0.078(4) 0.108(5) 0.066(3) -0.041(3) 0.032(3) -0.025(3)
C144 0.047(5) 0.053(5) 0.043(5) -0.004(4) 0.031(4) -0.002(5)
C145 0.059(5) 0.075(6) 0.042(5) -0.001(4) 0.011(4) -0.028(5)
C146 0.084(7) 0.070(7) 0.048(5) 0.000(5) 0.017(5) -0.021(6)
C244 0.047(8) 0.044(8) 0.069(8) -0.013(7) -0.010(7) -0.007(7)
C245 0.062(7) 0.088(8) 0.047(7) 0.001(7) 0.026(6) -0.009(7)
C246 0.074(8) 0.047(7) 0.043(7) 0.002(6) 0.019(6) 0.010(7)
O47 0.0835(14) 0.0355(9) 0.0701(12) 0.0014(8) 0.0076(10) 0.0013(9)

loop_
_atom_type_symbol
_atom_type_scat_dispersion_real
_atom_type_scat_dispersion_imag
_atom_type_scat_Cromer_Mann_a1
_atom_type_scat_Cromer_Mann_b1
_atom_type_scat_Cromer_Mann_a2
_atom_type_scat_Cromer_Mann_b2
_atom_type_scat_Cromer_Mann_a3
_atom_type_scat_Cromer_Mann_b3
_atom_type_scat_Cromer_Mann_a4
_atom_type_scat_Cromer_Mann_b4
_atom_type_scat_Cromer_Mann_c
_atom_type_scat_source
C 0.0033 0.0016 2.3100 20.8439 1.0200 10.2075 1.5886 0.5687 0.8650 51.6512 0.2156 'International Tables Vol C 4.2.6.8 and 6.1.1.4'
H 0.0000 0.0000 0.4930 10.5109 0.3229 26.1257 0.1402 3.1424 0.0408 57.7998 0.0030 'International Tables Vol C 4.2.6.8 and 6.1.1.4'
N 0.0061 0.0033 12.2126 0.0057 3.1322 9.8933 2.0125 28.9975 1.1663 0.5826 -11.5290 'International Tables Vol C 4.2.6.8 and 6.1.1.4'
O 0.0106 0.0060 3.0485 13.2771 2.2868 5.7011 1.5463 0.3239 0.8670 32.9089 0.2508 'International Tables Vol C 4.2.6.8 and 6.1.1.4'

loop_
_geom_angle_atom_site_label_1
_geom_angle_site_symmetry_1
_geom_angle_atom_site_label_2
_geom_angle_site_symmetry_2
_geom_angle_atom_site_label_3
_geom_angle_site_symmetry_3
_geom_angle
_geom_angle_publ_flag
C2 . C1 . C24 . 119.8(2) yes
C2 . C1 . C27 . 122.2(2) yes
C24 . C1 . C27 . 117.8(2) yes
C1 . C2 . C3 . 108.62(18) yes
C1 . C2 . H21 . 110.0 no
C3 . C2 . H21 . 109.5 no
C1 . C2 . H22 . 109.6 no
C3 . C2 . H22 . 109.7 no
H21 . C2 . H22 . 109.5 no
C2 . C3 . C4 . 121.1(2) yes
C2 . C3 . C30 . 121.0(2) yes
C4 . C3 . C30 . 117.4(2) yes
C3 . C4 . C5 . 122.0(2) yes
C3 . C4 . H41 . 118.5 no
C5 . C4 . H41 . 119.5 no
C4 . C5 . C6 . 118.5(2) yes
C4 . C5 . H51 . 121.0 no
C6 . C5 . H51 . 120.5 no
C5 . C6 . C7 . 122.5(2) yes
C5 . C6 . O25 . 117.2(2) yes
C7 . C6 . O25 . 120.26(19) yes
C6 . C7 . C8 . 119.29(19) yes
C6 . C7 . C30 . 117.37(19) yes
C8 . C7 . C30 . 122.79(19) yes
C7 . C8 . C9 . 105.60(16) yes
C7 . C8 . H81 . 110.5 no
C9 . C8 . H81 . 110.2 no
C7 . C8 . H82 . 110.4 no
C9 . C8 . H82 . 110.7 no
H81 . C8 . H82 . 109.5 no
C8 . C9 . C10 . 120.11(18) yes
C8 . C9 . C29 . 121.34(19) yes
C10 . C9 . C29 . 118.19(19) yes
C9 . C10 . C11 . 120.55(19) yes
C9 . C10 . C26 . 122.32(19) yes
C11 . C10 . C26 . 116.90(19) yes
C10 . C11 . C12 . 119.8(2) yes
C10 . C11 . H111 . 120.0 no
C12 . C11 . H111 . 120.3 no
C11 . C12 . C13 . 120.9(2) yes
C11 . C12 . H121 . 119.9 no
C13 . C12 . H121 . 119.2 no
C12 . C13 . C14 . 120.2(2) yes
C12 . C13 . C29 . 118.33(19) yes
C14 . C13 . C29 . 121.5(2) yes
C13 . C14 . C15 . 112.58(18) yes
C13 . C14 . H141 . 108.6 no
C15 . C14 . H141 . 108.7 no
C13 . C14 . H142 . 108.4 no
C15 . C14 . H142 . 109.0 no
H141 . C14 . H142 . 109.5 no
C14 . C15 . C16 . 120.9(2) yes
C14 . C15 . C28 . 121.20(19) yes
C16 . C15 . C28 . 117.9(2) yes
C15 . C16 . C17 . 121.1(2) yes
C15 . C16 . H161 . 119.7 no
C17 . C16 . H161 . 119.2 no
C16 . C17 . C18 . 120.3(2) yes
C16 . C17 . H171 . 120.3 no
C18 . C17 . H171 . 119.4 no
C17 . C18 . C19 . 120.7(2) yes
C17 . C18 . H181 . 119.6 no
C19 . C18 . H181 . 119.8 no
C18 . C19 . C20 . 121.3(2) yes
C18 . C19 . C28 . 117.9(2) yes
C20 . C19 . C28 . 120.72(19) yes
C19 . C20 . C21 . 110.38(18) yes
C19 . C20 . H201 . 110.1 no
C21 . C20 . H201 . 109.2 no
C19 . C20 . H202 . 108.9 no
C21 . C20 . H202 . 108.8 no
H201 . C20 . H202 . 109.5 no
C20 . C21 . C22 . 119.8(2) yes
C20 . C21 . C27 . 121.8(2) yes
C22 . C21 . C27 . 118.3(2) yes
C21 . C22 . C23 . 121.2(2) yes
C21 . C22 . H221 . 119.7 no
C23 . C22 . H221 . 119.0 no
C22 . C23 . C24 . 119.3(2) yes
C22 . C23 . H231 . 119.9 no
C24 . C23 . H231 . 120.7 no
C1 . C24 . C23 . 121.5(2) yes
C1 . C24 . H241 . 119.1 no
C23 . C24 . H241 . 119.4 no
C6 . O25 . C26 . 120.21(16) yes
C10 . C26 . O25 . 120.15(19) yes
C10 . C26 . O47 . 123.2(2) yes
O25 . C26 . O47 . 116.6(2) yes
C21 . C27 . C1 . 121.5(2) yes
C21 . C27 . O31 . 119.2(2) yes
C1 . C27 . O31 . 119.3(2) yes
C19 . C28 . C15 . 122.11(19) yes
C19 . C28 . O35 . 118.6(2) yes
C15 . C28 . O35 . 119.26(19) yes
C9 . C29 . C13 . 121.5(2) yes
C9 . C29 . O39 . 119.29(19) yes
C13 . C29 . O39 . 119.21(19) yes
C7 . C30 . C3 . 121.6(2) yes
C7 . C30 . O43 . 118.47(18) yes
C3 . C30 . O43 . 119.88(19) yes
C27 . O31 . C32 . 109.5(2) yes
C27 . O31 . C132 . 116.7(12) yes
O31 . C32 . C33 . 109.2(3) yes
O31 . C32 . H321 . 109.6 no
C33 . C32 . H321 . 109.7 no
O31 . C32 . H322 . 109.4 no
C33 . C32 . H322 . 109.4 no
H321 . C32 . H322 . 109.5 no
C32 . C33 . C34 . 111.1(4) yes
C32 . C33 . H331 . 108.9 no
C34 . C33 . H331 . 109.1 no
C32 . C33 . H332 . 109.1 no
C34 . C33 . H332 . 109.2 no
H331 . C33 . H332 . 109.5 no
C33 . C34 . H341 . 109.3 no
C33 . C34 . H342 . 109.6 no
H341 . C34 . H342 . 109.5 no
C33 . C34 . H343 . 109.5 no
H341 . C34 . H343 . 109.5 no
H342 . C34 . H343 . 109.5 no
O31 . C132 . C133 . 109.4(8) yes
O31 . C132 . H1321 . 107.4 no
C133 . C132 . H1321 . 108.4 no
O31 . C132 . H1322 . 111.1 no
C133 . C132 . H1322 . 111.0 no
H1321 . C132 . H1322 . 109.5 no
C132 . C133 . C134 . 107.2(10) yes
C132 . C133 . H1331 . 109.4 no
C134 . C133 . H1331 . 109.3 no
C132 . C133 . H1332 . 109.5 no
C134 . C133 . H1332 . 111.8 no
H1331 . C133 . H1332 . 109.5 no
C133 . C134 . H1341 . 108.8 no
C133 . C134 . H1342 . 111.1 no
H1341 . C134 . H1342 . 109.5 no
C133 . C134 . H1343 . 108.5 no
H1341 . C134 . H1343 . 109.5 no
H1342 . C134 . H1343 . 109.5 no
C28 . O35 . C36 . 112.29(16) yes
O35 . C36 . C37 . 108.90(19) yes
O35 . C36 . H361 . 109.4 no
C37 . C36 . H361 . 109.6 no
O35 . C36 . H362 . 110.2 no
C37 . C36 . H362 . 109.2 no
H361 . C36 . H362 . 109.5 no
C36 . C37 . C38 . 111.1(2) yes
C36 . C37 . H371 . 108.7 no
C38 . C37 . H371 . 108.6 no
C36 . C37 . H372 . 109.2 no
C38 . C37 . H372 . 109.7 no
H371 . C37 . H372 . 109.5 no
C37 . C38 . H381 . 110.5 no
C37 . C38 . H382 . 109.5 no
H381 . C38 . H382 . 109.5 no
C37 . C38 . H383 . 108.4 no
H381 . C38 . H383 . 109.5 no
H382 . C38 . H383 . 109.5 no
C29 . O39 . C40 . 106.49(19) yes
C29 . O39 . C140 . 127.5(4) yes
O39 . C40 . C41 . 107.3(3) yes
O39 . C40 . H401 . 110.1 no
C41 . C40 . H401 . 110.3 no
O39 . C40 . H402 . 109.6 no
C41 . C40 . H402 . 110.1 no
H401 . C40 . H402 . 109.5 no
C40 . C41 . C42 . 111.5(3) yes
C40 . C41 . H411 . 109.4 no
C42 . C41 . H411 . 108.5 no
C40 . C41 . H412 . 109.6 no
C42 . C41 . H412 . 108.4 no
H411 . C41 . H412 . 109.5 no
C41 . C42 . H421 . 110.9 no
C41 . C42 . H422 . 108.7 no
H421 . C42 . H422 . 109.5 no
C41 . C42 . H423 . 108.8 no
H421 . C42 . H423 . 109.5 no
H422 . C42 . H423 . 109.5 no
O39 . C140 . C141 . 106.8(5) yes
O39 . C140 . H1401 . 107.3 no
C141 . C140 . H1401 . 108.8 no
O39 . C140 . H1402 . 114.0 no
C141 . C140 . H1402 . 110.2 no
H1401 . C140 . H1402 . 109.5 no
C140 . C141 . C142 . 110.4(7) yes
C140 . C141 . H1411 . 109.7 no
C142 . C141 . H1411 . 108.2 no
C140 . C141 . H1412 . 108.2 no
C142 . C141 . H1412 . 110.8 no
H1411 . C141 . H1412 . 109.5 no
C141 . C142 . H1421 . 109.1 no
C141 . C142 . H1422 . 110.9 no
H1421 . C142 . H1422 . 109.5 no
C141 . C142 . H1423 . 108.3 no
H1421 . C142 . H1423 . 109.5 no
H1422 . C142 . H1423 . 109.5 no
C30 . O43 . C44 . 108.8(3) yes
C30 . O43 . C144 . 119.2(5) yes
C30 . O43 . C244 . 119.0(11) yes
O43 . C44 . C45 . 110.7(4) yes
O43 . C44 . H441 . 108.7 no
C45 . C44 . H441 . 108.8 no
O43 . C44 . H442 . 110.3 no
C45 . C44 . H442 . 108.8 no
H441 . C44 . H442 . 109.5 no
C44 . C45 . C46 . 114.0(4) yes
C44 . C45 . H451 . 108.9 no
C46 . C45 . H451 . 106.6 no
C44 . C45 . H452 . 108.8 no
C46 . C45 . H452 . 109.0 no
H451 . C45 . H452 . 109.5 no
C45 . C46 . H461 . 111.7 no
C45 . C46 . H462 . 109.6 no
H461 . C46 . H462 . 109.5 no
C45 . C46 . H463 . 107.1 no
H461 . C46 . H463 . 109.5 no
H462 . C46 . H463 . 109.5 no
O43 . C144 . C145 . 107.3(5) yes
O43 . C144 . H1441 . 110.3 no
C145 . C144 . H1441 . 109.3 no
O43 . C144 . H1442 . 109.4 no
C145 . C144 . H1442 . 111.0 no
H1441 . C144 . H1442 . 109.5 no
C144 . C145 . C146 . 106.8(6) yes
C144 . C145 . H1451 . 110.5 no
C146 . C145 . H1451 . 111.8 no
C144 . C145 . H1452 . 108.8 no
C146 . C145 . H1452 . 109.4 no
H1451 . C145 . H1452 . 109.5 no
C145 . C146 . H1461 . 107.5 no
C145 . C146 . H1462 . 109.3 no
H1461 . C146 . H1462 . 109.5 no
C145 . C146 . H1463 . 111.6 no
H1461 . C146 . H1463 . 109.5 no
H1462 . C146 . H1463 . 109.5 no
O43 . C244 . C245 . 105.8(7) yes
O43 . C244 . H2441 . 116.6 no
C245 . C244 . H2441 . 106.2 no
O43 . C244 . H2442 . 107.5 no
C245 . C244 . H2442 . 111.2 no
H2441 . C244 . H2442 . 109.5 no
C244 . C245 . C246 . 108.6(8) yes
C244 . C245 . H2451 . 111.2 no
C246 . C245 . H2451 . 119.6 no
C244 . C245 . H2452 . 106.3 no
C246 . C245 . H2452 . 100.4 no
H2451 . C245 . H2452 . 109.5 no
C245 . C246 . H2461 . 108.4 no
C245 . C246 . H2462 . 100.2 no
H2461 . C246 . H2462 . 109.5 no
C245 . C246 . H2463 . 119.3 no
H2461 . C246 . H2463 . 109.5 no
H2462 . C246 . H2463 . 109.5 no

loop_
_geom_bond_atom_site_label_1
_geom_bond_site_symmetry_1
_geom_bond_atom_site_label_2
_geom_bond_site_symmetry_2
_geom_bond_distance
_geom_bond_publ_flag
C1 . C2 . 1.528(3) yes
C1 . C24 . 1.391(3) yes
C1 . C27 . 1.393(3) yes
C2 . C3 . 1.516(3) yes
C2 . H21 . 0.950 no
C2 . H22 . 0.950 no
C3 . C4 . 1.394(3) yes
C3 . C30 . 1.396(3) yes
C4 . C5 . 1.375(4) yes
C4 . H41 . 0.950 no
C5 . C6 . 1.369(3) yes
C5 . H51 . 0.950 no
C6 . C7 . 1.387(3) yes
C6 . O25 . 1.413(3) yes
C7 . C8 . 1.505(3) yes
C7 . C30 . 1.397(3) yes
C8 . C9 . 1.515(3) yes
C8 . H81 . 0.950 no
C8 . H82 . 0.950 no
C9 . C10 . 1.394(3) yes
C9 . C29 . 1.397(3) yes
C10 . C11 . 1.387(3) yes
C10 . C26 . 1.491(3) yes
C11 . C12 . 1.381(3) yes
C11 . H111 . 0.950 no
C12 . C13 . 1.393(3) yes
C12 . H121 . 0.950 no
C13 . C14 . 1.517(3) yes
C13 . C29 . 1.387(3) yes
C14 . C15 . 1.518(3) yes
C14 . H141 . 0.950 no
C14 . H142 . 0.950 no
C15 . C16 . 1.395(3) yes
C15 . C28 . 1.394(3) yes
C16 . C17 . 1.371(4) yes
C16 . H161 . 0.950 no
C17 . C18 . 1.385(4) yes
C17 . H171 . 0.950 no
C18 . C19 . 1.397(3) yes
C18 . H181 . 0.950 no
C19 . C20 . 1.510(3) yes
C19 . C28 . 1.396(3) yes
C20 . C21 . 1.523(3) yes
C20 . H201 . 0.950 no
C20 . H202 . 0.950 no
C21 . C22 . 1.385(3) yes
C21 . C27 . 1.400(3) yes
C22 . C23 . 1.380(4) yes
C22 . H221 . 0.950 no
C23 . C24 . 1.383(4) yes
C23 . H231 . 0.950 no
C24 . H241 . 0.950 no
O25 . C26 . 1.360(3) yes
C26 . O47 . 1.208(3) yes
C27 . O31 . 1.390(3) yes
C28 . O35 . 1.385(2) yes
C29 . O39 . 1.375(3) yes
C30 . O43 . 1.378(3) yes
O31 . C32 . 1.442(3) yes
O31 . C132 . 1.441(5) yes
C32 . C33 . 1.493(4) yes
C32 . H321 . 0.950 no
C32 . H322 . 0.950 no
C33 . C34 . 1.514(4) yes
C33 . H331 . 0.950 no
C33 . H332 . 0.950 no
C34 . H341 . 0.950 no
C34 . H342 . 0.950 no
C34 . H343 . 0.950 no
C132 . C133 . 1.500(5) yes
C132 . H1321 . 0.950 no
C132 . H1322 . 0.950 no
C133 . C134 . 1.536(5) yes
C133 . H1331 . 0.950 no
C133 . H1332 . 0.950 no
C134 . H1341 . 0.950 no
C134 . H1342 . 0.950 no
C134 . H1343 . 0.950 no
O35 . C36 . 1.437(3) yes
C36 . C37 . 1.495(3) yes
C36 . H361 . 0.950 no
C36 . H362 . 0.950 no
C37 . C38 . 1.517(4) yes
C37 . H371 . 0.950 no
C37 . H372 . 0.950 no
C38 . H381 . 0.950 no
C38 . H382 . 0.950 no
C38 . H383 . 0.950 no
O39 . C40 . 1.463(3) yes
O39 . C140 . 1.434(4) yes
C40 . C41 . 1.496(4) yes
C40 . H401 . 0.950 no
C40 . H402 . 0.950 no
C41 . C42 . 1.533(4) yes
C41 . H411 . 0.950 no
C41 . H412 . 0.950 no
C42 . H421 . 0.950 no
C42 . H422 . 0.950 no
C42 . H423 . 0.950 no
C140 . C141 . 1.494(5) yes
C140 . H1401 . 0.950 no
C140 . H1402 . 0.950 no
C141 . C142 . 1.537(5) yes
C141 . H1411 . 0.950 no
C141 . H1412 . 0.950 no
C142 . H1421 . 0.950 no
C142 . H1422 . 0.950 no
C142 . H1423 . 0.950 no
O43 . C44 . 1.463(4) yes
O43 . C144 . 1.430(4) yes
O43 . C244 . 1.440(5) yes
C44 . C45 . 1.503(4) yes
C44 . H441 . 0.950 no
C44 . H442 . 0.950 no
C45 . C46 . 1.529(4) yes
C45 . H451 . 0.950 no
C45 . H452 . 0.950 no
C46 . H461 . 0.950 no
C46 . H462 . 0.950 no
C46 . H463 . 0.950 no
C144 . C145 . 1.496(5) yes
C144 . H1441 . 0.950 no
C144 . H1442 . 0.950 no
C145 . C146 . 1.542(5) yes
C145 . H1451 . 0.950 no
C145 . H1452 . 0.950 no
C146 . H1461 . 0.950 no
C146 . H1462 . 0.950 no
C146 . H1463 . 0.950 no
C244 . C245 . 1.500(5) yes
C244 . H2441 . 0.950 no
C244 . H2442 . 0.950 no
C245 . C246 . 1.540(5) yes
C245 . H2451 . 0.950 no
C245 . H2452 . 0.950 no
C246 . H2461 . 0.950 no
C246 . H2462 . 0.950 no
C246 . H2463 . 0.950 no

loop_
_geom_hbond_atom_site_label_D
_geom_hbond_site_symmetry_D
_geom_hbond_atom_site_label_H
_geom_hbond_site_symmetry_H
_geom_hbond_atom_site_label_A
_geom_hbond_site_symmetry_A
_geom_hbond_angle_DHA
_geom_hbond_distance_DH
_geom_hbond_distance_HA
_geom_hbond_distance_DA
_geom_hbond_publ_flag
C8 . H82 . C144 . 126 0.95 2.54 3.190(9) yes
C37 . H371 . O39 . 135 0.95 2.51 3.251(9) yes
C141 . H401 . C29 . 127 1.13 2.46 3.268(9) yes
C245 . H441 . C30 . 143 0.75 2.39 3.025(9) yes
C45 . H1441 . O43 . 123 0.72 1.97 2.440(9) yes
C46 . H2462 . C246 . 142 0.85 0.95 1.704(9) yes
